data_4105779
loop_
_publ_author_name
'Aaron Sattler'
'Gerard Parkin'

_publ_section_title
;
 Carbon-Sulfur Bond Cleavage and Hydrodesulfurization of Thiophenes by
 Tungsten
;
_journal_name_full 'Journal of the American Chemical Society'
_journal_page_first 3748
_journal_page_last 3751
_journal_paper_doi 10.1021/ja111034g
_journal_volume 133
_journal_year 2011
_chemical_formula_sum 'C20 H42 P4 S W'
_chemical_formula_weight 622.33
_chemical_name_systematic
; 
 ? 
;
_space_group_IT_number 14
_symmetry_cell_setting monoclinic
_symmetry_space_group_name_Hall '-P 2ybc'
_symmetry_space_group_name_H-M 'P 1 21/c 1'
_atom_sites_solution_hydrogens geom
_atom_sites_solution_primary direct
_atom_sites_solution_secondary difmap
_audit_creation_method SHELXL-97
_cell_angle_alpha 90.00
_cell_angle_beta 105.020(2)
_cell_angle_gamma 90.00
_cell_formula_units_Z 8
_cell_length_a 14.6865(16)
_cell_length_b 19.500(2)
_cell_length_c 18.620(2)
_cell_measurement_reflns_used 9256
_cell_measurement_temperature 150(2)
_cell_measurement_theta_max 32.54
_cell_measurement_theta_min 2.53
_cell_volume 5150.3(9)
_computing_cell_refinement 'Bruker SAINT'
_computing_data_collection 'Bruker APEX2'
_computing_data_reduction 'Bruker SAINT'
_computing_molecular_graphics 'Bruker SHELXTL'
_computing_publication_material 'Bruker SHELXTL'
_computing_structure_refinement 'SHELXL-97 (Sheldrick, 2008)'
_computing_structure_solution 'SHELXS-97 (Sheldrick, 2008)'
_diffrn_ambient_temperature 150(2)
_diffrn_measured_fraction_theta_full 0.997
_diffrn_measured_fraction_theta_max 0.997
_diffrn_measurement_device_type 'Bruker APEX-II CCD'
_diffrn_measurement_method '\f and \w scans'
_diffrn_radiation_monochromator graphite
_diffrn_radiation_source 'fine-focus sealed tube'
_diffrn_radiation_type MoK\a
_diffrn_radiation_wavelength 0.71073
_diffrn_reflns_av_R_equivalents 0.0281
_diffrn_reflns_av_sigmaI/netI 0.0270
_diffrn_reflns_limit_h_max 21
_diffrn_reflns_limit_h_min -21
_diffrn_reflns_limit_k_max 28
_diffrn_reflns_limit_k_min -26
_diffrn_reflns_limit_l_max 26
_diffrn_reflns_limit_l_min -26
_diffrn_reflns_number 59799
_diffrn_reflns_theta_full 31.00
_diffrn_reflns_theta_max 31.00
_diffrn_reflns_theta_min 1.44
_exptl_absorpt_coefficient_mu 4.820
_exptl_absorpt_correction_T_max 0.4457
_exptl_absorpt_correction_T_min 0.4457
_exptl_absorpt_correction_type empirical
_exptl_absorpt_process_details SADABS
_exptl_crystal_colour RED
_exptl_crystal_density_diffrn 1.605
_exptl_crystal_description BLOCK
_exptl_crystal_F_000 2496
_exptl_crystal_size_max 0.20
_exptl_crystal_size_mid 0.20
_exptl_crystal_size_min 0.20
_refine_diff_density_max 12.805
_refine_diff_density_min -5.056
_refine_diff_density_rms 0.191
_refine_ls_extinction_method none
_refine_ls_goodness_of_fit_ref 1.046
_refine_ls_hydrogen_treatment constr
_refine_ls_matrix_type full
_refine_ls_number_parameters 491
_refine_ls_number_reflns 16375
_refine_ls_number_restraints 0
_refine_ls_restrained_S_all 1.046
_refine_ls_R_factor_all 0.0514
_refine_ls_R_factor_gt 0.0420
_refine_ls_shift/su_max 0.001
_refine_ls_shift/su_mean 0.000
_refine_ls_structure_factor_coef Fsqd
_refine_ls_weighting_details 'calc w=1/[\s^2^(Fo^2^)+(0.0424P)^2^+33.1936P] where P=(Fo^2^+2Fc^2^)/3'
_refine_ls_weighting_scheme calc
_refine_ls_wR_factor_gt 0.0994
_refine_ls_wR_factor_ref 0.1050
_reflns_number_gt 14014
_reflns_number_total 16375
_reflns_threshold_expression >2sigma(I)
_cod_data_source_file ja111034g_si_002_3.cif
_cod_data_source_block wols10
_cod_original_cell_volume 5150.4(10)
_cod_database_code 4105779

loop_
_symmetry_equiv_pos_as_xyz
'x, y, z'
'-x, y+1/2, -z+1/2'
'-x, -y, -z'
'x, -y-1/2, z-1/2'

loop_
_atom_site_label
_atom_site_type_symbol
_atom_site_fract_x
_atom_site_fract_y
_atom_site_fract_z
_atom_site_U_iso_or_equiv
_atom_site_adp_type
_atom_site_occupancy
_atom_site_symmetry_multiplicity
_atom_site_calc_flag
_atom_site_refinement_flags
W1 W 0.475483(11) 0.381408(8) 0.241794(9) 0.01806(4) Uani 1 1 d .
S1 S 0.43377(8) 0.25294(6) 0.22751(7) 0.0283(2) Uani 1 1 d .
P11 P 0.45657(9) 0.38140(7) 0.36924(7) 0.0293(2) Uani 1 1 d .
P12 P 0.51103(10) 0.38220(8) 0.11882(7) 0.0325(3) Uani 1 1 d .
P13 P 0.47799(9) 0.50502(6) 0.24158(8) 0.0286(2) Uani 1 1 d .
P14 P 0.62896(9) 0.31276(7) 0.29120(9) 0.0322(3) Uani 1 1 d .
C11 C 0.3194(3) 0.3824(2) 0.2332(3) 0.0244(8) Uani 1 1 d .
H11A H 0.2936 0.3413 0.2521 0.029 Uiso 1 1 calc R
H11B H 0.2934 0.4259 0.2469 0.029 Uiso 1 1 calc R
C12 C 0.3296(3) 0.3782(2) 0.1591(3) 0.0257(9) Uani 1 1 d .
H12A H 0.3123 0.4212 0.1295 0.031 Uiso 1 1 calc R
C13 C 0.3025(3) 0.3144(3) 0.1153(3) 0.0278(9) Uani 1 1 d .
C14 C 0.2337(4) 0.3145(3) 0.0476(3) 0.0392(12) Uani 1 1 d .
H14A H 0.2029 0.3562 0.0291 0.047 Uiso 1 1 calc R
C15 C 0.2096(5) 0.2540(4) 0.0067(3) 0.0487(16) Uani 1 1 d .
H15A H 0.1629 0.2548 -0.0394 0.058 Uiso 1 1 calc R
C16 C 0.2534(5) 0.1940(4) 0.0332(4) 0.0469(16) Uani 1 1 d .
H16A H 0.2379 0.1531 0.0050 0.056 Uiso 1 1 calc R
C17 C 0.3205(4) 0.1923(3) 0.1010(3) 0.0373(12) Uani 1 1 d .
H17A H 0.3493 0.1499 0.1194 0.045 Uiso 1 1 calc R
C18 C 0.3465(3) 0.2524(3) 0.1430(3) 0.0276(9) Uani 1 1 d .
C111 C 0.3650(5) 0.4343(3) 0.3947(4) 0.0454(14) Uani 1 1 d .
H11C H 0.3025 0.4160 0.3703 0.068 Uiso 1 1 calc R
H11D H 0.3698 0.4817 0.3786 0.068 Uiso 1 1 calc R
H11E H 0.3743 0.4331 0.4488 0.068 Uiso 1 1 calc R
C112 C 0.4205(5) 0.3001(3) 0.4033(3) 0.0457(14) Uani 1 1 d .
H11F H 0.4690 0.2653 0.4046 0.068 Uiso 1 1 calc R
H11G H 0.3607 0.2849 0.3700 0.068 Uiso 1 1 calc R
H11H H 0.4124 0.3067 0.4535 0.068 Uiso 1 1 calc R
C113 C 0.5569(5) 0.4058(4) 0.4479(3) 0.0510(16) Uani 1 1 d .
H11I H 0.5403 0.3977 0.4949 0.076 Uiso 1 1 calc R
H11J H 0.5715 0.4544 0.4439 0.076 Uiso 1 1 calc R
H11K H 0.6122 0.3781 0.4466 0.076 Uiso 1 1 calc R
C121 C 0.6253(5) 0.4172(4) 0.1127(4) 0.0493(16) Uani 1 1 d .
H12B H 0.6765 0.3925 0.1472 0.074 Uiso 1 1 calc R
H12C H 0.6287 0.4660 0.1259 0.074 Uiso 1 1 calc R
H12D H 0.6315 0.4119 0.0619 0.074 Uiso 1 1 calc R
C122 C 0.5122(5) 0.3015(4) 0.0677(4) 0.0550(19) Uani 1 1 d .
H12E H 0.5421 0.3092 0.0271 0.082 Uiso 1 1 calc R
H12F H 0.4473 0.2856 0.0472 0.082 Uiso 1 1 calc R
H12G H 0.5477 0.2667 0.1016 0.082 Uiso 1 1 calc R
C123 C 0.4327(5) 0.4298(4) 0.0412(3) 0.0528(18) Uani 1 1 d .
H12H H 0.4639 0.4353 0.0010 0.079 Uiso 1 1 calc R
H12I H 0.4190 0.4751 0.0587 0.079 Uiso 1 1 calc R
H12J H 0.3738 0.4044 0.0228 0.079 Uiso 1 1 calc R
C131 C 0.5868(3) 0.4641(3) 0.2772(3) 0.0299(9) Uani 1 1 d .
H13G H 0.6152 0.4688 0.3313 0.036 Uiso 1 1 calc R
H13H H 0.6333 0.4682 0.2473 0.036 Uiso 1 1 calc R
C132 C 0.4875(5) 0.5655(3) 0.1683(4) 0.0458(15) Uani 1 1 d .
H13A H 0.5261 0.6049 0.1907 0.069 Uiso 1 1 calc R
H13B H 0.4245 0.5814 0.1417 0.069 Uiso 1 1 calc R
H13C H 0.5172 0.5426 0.1333 0.069 Uiso 1 1 calc R
C133 C 0.4504(5) 0.5668(3) 0.3068(4) 0.0469(15) Uani 1 1 d .
H13D H 0.4716 0.5488 0.3575 0.070 Uiso 1 1 calc R
H13E H 0.3821 0.5746 0.2943 0.070 Uiso 1 1 calc R
H13F H 0.4826 0.6102 0.3034 0.070 Uiso 1 1 calc R
C141 C 0.6734(5) 0.2577(4) 0.2286(5) 0.060(2) Uani 1 1 d .
H14B H 0.7313 0.2350 0.2565 0.090 Uiso 1 1 calc R
H14C H 0.6868 0.2855 0.1888 0.090 Uiso 1 1 calc R
H14D H 0.6259 0.2230 0.2071 0.090 Uiso 1 1 calc R
C142 C 0.6317(5) 0.2490(3) 0.3638(4) 0.0545(18) Uani 1 1 d .
H14E H 0.5778 0.2179 0.3477 0.082 Uiso 1 1 calc R
H14F H 0.6283 0.2723 0.4097 0.082 Uiso 1 1 calc R
H14G H 0.6904 0.2227 0.3729 0.082 Uiso 1 1 calc R
C143 C 0.7398(4) 0.3580(3) 0.3335(4) 0.0465(15) Uani 1 1 d .
H14H H 0.7900 0.3245 0.3523 0.070 Uiso 1 1 calc R
H14I H 0.7316 0.3865 0.3748 0.070 Uiso 1 1 calc R
H14J H 0.7567 0.3872 0.2961 0.070 Uiso 1 1 calc R
W2 W 0.032964(12) 0.574594(9) 0.279368(11) 0.02282(5) Uani 1 1 d .
S2 S 0.02950(9) 0.67333(6) 0.18726(8) 0.0332(3) Uani 1 1 d .
P21 P 0.06447(9) 0.65873(6) 0.38098(8) 0.0287(2) Uani 1 1 d .
P22 P -0.01921(9) 0.49279(7) 0.17438(8) 0.0302(3) Uani 1 1 d .
P23 P 0.07681(9) 0.48164(6) 0.36446(8) 0.0296(3) Uani 1 1 d .
P24 P -0.13866(9) 0.62202(7) 0.24315(9) 0.0315(3) Uani 1 1 d .
C21 C 0.1872(3) 0.6018(3) 0.3037(3) 0.0281(9) Uani 1 1 d .
H21A H 0.2020 0.6500 0.2947 0.034 Uiso 1 1 calc R
H21B H 0.2284 0.5826 0.3500 0.034 Uiso 1 1 calc R
C22 C 0.1670(3) 0.5587(2) 0.2420(3) 0.0280(10) Uani 1 1 d .
H22A H 0.1946 0.5117 0.2519 0.034 Uiso 1 1 calc R
C23 C 0.1669(3) 0.5872(2) 0.1666(3) 0.0248(8) Uani 1 1 d .
C24 C 0.2248(4) 0.5602(3) 0.1251(3) 0.0315(10) Uani 1 1 d .
H24A H 0.2625 0.5213 0.1434 0.038 Uiso 1 1 calc R
C25 C 0.2290(4) 0.5888(3) 0.0573(3) 0.0366(11) Uani 1 1 d .
H25A H 0.2687 0.5695 0.0296 0.044 Uiso 1 1 calc R
C26 C 0.1747(4) 0.6452(3) 0.0313(3) 0.0402(13) Uani 1 1 d .
H26A H 0.1778 0.6657 -0.0143 0.048 Uiso 1 1 calc R
C27 C 0.1153(4) 0.6729(3) 0.0707(3) 0.0382(12) Uani 1 1 d .
H27A H 0.0785 0.7122 0.0521 0.046 Uiso 1 1 calc R
C28 C 0.1092(3) 0.6433(3) 0.1377(3) 0.0281(9) Uani 1 1 d .
C211 C 0.0669(5) 0.7493(3) 0.3556(4) 0.0420(13) Uani 1 1 d .
H21C H 0.0073 0.7614 0.3201 0.063 Uiso 1 1 calc R
H21D H 0.1191 0.7572 0.3328 0.063 Uiso 1 1 calc R
H21E H 0.0757 0.7777 0.4002 0.063 Uiso 1 1 calc R
C212 C -0.0121(5) 0.6609(4) 0.4451(4) 0.0489(15) Uani 1 1 d .
H21F H 0.0036 0.7011 0.4776 0.073 Uiso 1 1 calc R
H21G H -0.0025 0.6191 0.4754 0.073 Uiso 1 1 calc R
H21H H -0.0782 0.6637 0.4164 0.073 Uiso 1 1 calc R
C213 C 0.1787(4) 0.6610(3) 0.4525(3) 0.0412(12) Uani 1 1 d .
H21I H 0.2285 0.6757 0.4296 0.062 Uiso 1 1 calc R
H21J H 0.1934 0.6152 0.4739 0.062 Uiso 1 1 calc R
H21K H 0.1747 0.6934 0.4918 0.062 Uiso 1 1 calc R
C221 C 0.0614(4) 0.4260(3) 0.1570(4) 0.0398(13) Uani 1 1 d .
H22B H 0.0255 0.3923 0.1218 0.060 Uiso 1 1 calc R
H22C H 0.0921 0.4031 0.2039 0.060 Uiso 1 1 calc R
H22D H 0.1094 0.4472 0.1361 0.060 Uiso 1 1 calc R
C222 C -0.1210(4) 0.4376(3) 0.1743(4) 0.0392(13) Uani 1 1 d .
H22E H -0.1722 0.4657 0.1835 0.059 Uiso 1 1 calc R
H22F H -0.1024 0.4030 0.2136 0.059 Uiso 1 1 calc R
H22G H -0.1425 0.4149 0.1260 0.059 Uiso 1 1 calc R
C223 C -0.0543(5) 0.5259(3) 0.0790(3) 0.0436(13) Uani 1 1 d .
H22H H -0.0806 0.4885 0.0447 0.065 Uiso 1 1 calc R
H22I H 0.0009 0.5450 0.0658 0.065 Uiso 1 1 calc R
H22J H -0.1020 0.5618 0.0754 0.065 Uiso 1 1 calc R
C231 C -0.0412(4) 0.5069(3) 0.3474(3) 0.0339(11) Uani 1 1 d .
H23G H -0.0600 0.5294 0.3890 0.041 Uiso 1 1 calc R
H23H H -0.0889 0.4744 0.3191 0.041 Uiso 1 1 calc R
C232 C 0.1388(5) 0.4849(3) 0.4642(3) 0.0413(13) Uani 1 1 d .
H23A H 0.1184 0.5256 0.4867 0.062 Uiso 1 1 calc R
H23B H 0.2069 0.4872 0.4699 0.062 Uiso 1 1 calc R
H23C H 0.1238 0.4437 0.4890 0.062 Uiso 1 1 calc R
C233 C 0.0853(5) 0.3893(3) 0.3473(4) 0.0428(13) Uani 1 1 d .
H23D H 0.0740 0.3634 0.3892 0.064 Uiso 1 1 calc R
H23E H 0.1484 0.3787 0.3418 0.064 Uiso 1 1 calc R
H23F H 0.0380 0.3767 0.3016 0.064 Uiso 1 1 calc R
C241 C -0.2224(4) 0.5858(3) 0.2913(4) 0.0461(15) Uani 1 1 d .
H24B H -0.2846 0.6065 0.2714 0.069 Uiso 1 1 calc R
H24C H -0.2004 0.5955 0.3446 0.069 Uiso 1 1 calc R
H24D H -0.2267 0.5361 0.2834 0.069 Uiso 1 1 calc R
C242 C -0.2116(5) 0.6152(4) 0.1481(4) 0.0504(16) Uani 1 1 d .
H24E H -0.2744 0.6339 0.1453 0.076 Uiso 1 1 calc R
H24F H -0.2173 0.5669 0.1330 0.076 Uiso 1 1 calc R
H24G H -0.1824 0.6411 0.1148 0.076 Uiso 1 1 calc R
C243 C -0.1593(4) 0.7129(3) 0.2571(4) 0.0472(15) Uani 1 1 d .
H24H H -0.1302 0.7406 0.2251 0.071 Uiso 1 1 calc R
H24I H -0.1315 0.7250 0.3092 0.071 Uiso 1 1 calc R
H24J H -0.2273 0.7217 0.2444 0.071 Uiso 1 1 calc R

loop_
_atom_site_aniso_label
_atom_site_aniso_U_11
_atom_site_aniso_U_22
_atom_site_aniso_U_33
_atom_site_aniso_U_23
_atom_site_aniso_U_13
_atom_site_aniso_U_12
W1 0.01902(7) 0.01503(7) 0.01977(8) 0.00055(5) 0.00438(5) -0.00132(5)
S1 0.0299(5) 0.0155(5) 0.0393(6) 0.0006(4) 0.0085(5) 0.0001(4)
P11 0.0317(6) 0.0341(6) 0.0225(5) -0.0007(5) 0.0078(4) -0.0015(5)
P12 0.0353(6) 0.0404(7) 0.0249(6) -0.0041(5) 0.0133(5) -0.0160(5)
P13 0.0274(6) 0.0163(5) 0.0401(7) 0.0001(5) 0.0050(5) -0.0031(4)
P14 0.0237(5) 0.0249(6) 0.0463(8) 0.0018(5) 0.0059(5) 0.0045(4)
C11 0.0201(18) 0.0200(19) 0.032(2) -0.0011(17) 0.0058(16) 0.0013(15)
C12 0.0182(18) 0.025(2) 0.031(2) 0.0053(17) -0.0002(16) -0.0043(15)
C13 0.028(2) 0.028(2) 0.027(2) -0.0009(18) 0.0064(17) -0.0094(17)
C14 0.036(3) 0.045(3) 0.031(3) 0.001(2) 0.000(2) -0.015(2)
C15 0.048(3) 0.066(4) 0.027(3) -0.010(3) 0.002(2) -0.029(3)
C16 0.051(3) 0.050(4) 0.045(3) -0.024(3) 0.022(3) -0.029(3)
C17 0.037(3) 0.031(3) 0.048(3) -0.013(2) 0.019(2) -0.013(2)
C18 0.026(2) 0.028(2) 0.031(2) -0.0059(18) 0.0124(17) -0.0097(17)
C111 0.049(3) 0.052(4) 0.042(3) -0.013(3) 0.023(3) -0.003(3)
C112 0.055(4) 0.051(4) 0.035(3) 0.012(3) 0.018(3) -0.002(3)
C113 0.051(4) 0.068(4) 0.029(3) -0.008(3) 0.002(2) -0.005(3)
C121 0.046(3) 0.065(4) 0.046(3) -0.009(3) 0.027(3) -0.026(3)
C122 0.063(4) 0.063(4) 0.051(4) -0.028(3) 0.036(3) -0.029(3)
C123 0.055(4) 0.072(5) 0.027(3) 0.014(3) 0.003(2) -0.027(3)
C131 0.027(2) 0.026(2) 0.035(3) -0.0034(19) 0.0049(18) -0.0048(17)
C132 0.046(3) 0.026(3) 0.062(4) 0.016(3) 0.007(3) -0.009(2)
C133 0.047(3) 0.023(2) 0.072(4) -0.015(3) 0.016(3) -0.004(2)
C141 0.045(3) 0.046(4) 0.091(6) -0.012(4) 0.022(4) 0.019(3)
C142 0.040(3) 0.037(3) 0.078(5) 0.026(3) -0.001(3) 0.010(3)
C143 0.024(2) 0.046(3) 0.064(4) 0.005(3) 0.001(2) 0.002(2)
W2 0.02105(8) 0.01664(8) 0.03274(10) -0.00312(6) 0.01052(6) -0.00236(6)
S2 0.0326(6) 0.0239(5) 0.0432(7) 0.0082(5) 0.0099(5) 0.0059(5)
P21 0.0297(6) 0.0221(5) 0.0356(6) -0.0062(5) 0.0109(5) -0.0035(4)
P22 0.0257(5) 0.0258(6) 0.0416(7) -0.0117(5) 0.0132(5) -0.0066(4)
P23 0.0325(6) 0.0192(5) 0.0420(7) 0.0047(5) 0.0182(5) 0.0004(4)
P24 0.0220(5) 0.0273(6) 0.0453(8) -0.0073(5) 0.0087(5) 0.0013(4)
C21 0.0230(19) 0.028(2) 0.033(2) 0.0076(18) 0.0058(17) -0.0019(17)
C22 0.025(2) 0.021(2) 0.047(3) 0.0158(19) 0.025(2) 0.0102(16)
C23 0.0249(19) 0.024(2) 0.026(2) 0.0020(16) 0.0064(16) -0.0034(16)
C24 0.036(2) 0.029(2) 0.032(3) -0.0010(19) 0.015(2) -0.0044(19)
C25 0.042(3) 0.041(3) 0.030(3) -0.006(2) 0.015(2) -0.012(2)
C26 0.044(3) 0.048(3) 0.026(2) 0.004(2) 0.005(2) -0.016(3)
C27 0.036(3) 0.037(3) 0.037(3) 0.011(2) 0.001(2) -0.005(2)
C28 0.025(2) 0.027(2) 0.030(2) 0.0042(18) 0.0039(17) -0.0045(17)
C211 0.049(3) 0.023(2) 0.049(3) -0.009(2) 0.003(3) -0.004(2)
C212 0.051(3) 0.051(4) 0.050(4) -0.022(3) 0.025(3) -0.011(3)
C213 0.040(3) 0.040(3) 0.040(3) -0.008(2) 0.006(2) -0.006(2)
C221 0.040(3) 0.028(3) 0.057(4) -0.013(2) 0.022(3) -0.003(2)
C222 0.030(2) 0.035(3) 0.054(3) -0.016(2) 0.014(2) -0.013(2)
C223 0.048(3) 0.048(3) 0.036(3) -0.011(3) 0.013(2) -0.009(3)
C231 0.030(2) 0.029(2) 0.047(3) 0.003(2) 0.018(2) -0.0006(19)
C232 0.052(3) 0.037(3) 0.036(3) 0.015(2) 0.014(2) 0.005(2)
C233 0.048(3) 0.020(2) 0.060(4) 0.006(2) 0.015(3) 0.001(2)
C241 0.026(2) 0.046(3) 0.069(4) -0.006(3) 0.019(3) -0.002(2)
C242 0.042(3) 0.054(4) 0.049(4) -0.003(3) 0.000(3) 0.013(3)
C243 0.040(3) 0.027(3) 0.074(4) -0.004(3) 0.013(3) 0.011(2)

loop_
_atom_type_symbol
_atom_type_description
_atom_type_scat_dispersion_real
_atom_type_scat_dispersion_imag
_atom_type_scat_source
C C 0.0033 0.0016 'International Tables Vol C Tables 4.2.6.8 and 6.1.1.4'
H H 0.0000 0.0000 'International Tables Vol C Tables 4.2.6.8 and 6.1.1.4'
P P 0.1023 0.0942 'International Tables Vol C Tables 4.2.6.8 and 6.1.1.4'
S S 0.1246 0.1234 'International Tables Vol C Tables 4.2.6.8 and 6.1.1.4'
W W -0.8490 6.8722 'International Tables Vol C Tables 4.2.6.8 and 6.1.1.4'

loop_
_geom_angle_atom_site_label_1
_geom_angle_atom_site_label_2
_geom_angle_atom_site_label_3
_geom_angle
C11 W1 C131 131.05(17)
C11 W1 C12 36.62(17)
C131 W1 C12 133.81(17)
C11 W1 P13 90.38(12)
C131 W1 P13 43.95(13)
C12 W1 P13 92.19(12)
C11 W1 P11 72.63(13)
C131 W1 P11 88.44(14)
C12 W1 P11 109.19(13)
P13 W1 P11 90.42(5)
C11 W1 P12 112.85(13)
C131 W1 P12 87.46(14)
C12 W1 P12 76.30(13)
P13 W1 P12 89.16(5)
P11 W1 P12 174.51(4)
C11 W1 S1 77.96(12)
C131 W1 S1 148.75(13)
C12 W1 S1 75.42(12)
P13 W1 S1 167.27(4)
P11 W1 S1 90.93(4)
P12 W1 S1 90.69(4)
C11 W1 P14 143.93(12)
C131 W1 P14 76.55(13)
C12 W1 P14 143.52(13)
P13 W1 P14 120.50(4)
P11 W1 P14 87.86(5)
P12 W1 P14 87.64(5)
S1 W1 P14 72.21(4)
C18 S1 W1 101.38(17)
C112 P11 C111 95.7(3)
C112 P11 C113 101.0(3)
C111 P11 C113 97.8(3)
C112 P11 W1 116.6(2)
C111 P11 W1 121.2(2)
C113 P11 W1 119.8(2)
C122 P12 C121 98.9(3)
C122 P12 C123 96.5(4)
C121 P12 C123 99.1(3)
C122 P12 W1 120.3(2)
C121 P12 W1 118.2(2)
C123 P12 W1 119.3(3)
C131 P13 C133 112.7(3)
C131 P13 C132 109.6(3)
C133 P13 C132 98.2(3)
C131 P13 W1 63.74(16)
C133 P13 W1 130.7(2)
C132 P13 W1 130.4(2)
C141 P14 C142 97.4(4)
C141 P14 C143 97.6(3)
C142 P14 C143 99.3(3)
C141 P14 W1 120.1(3)
C142 P14 W1 117.8(2)
C143 P14 W1 119.9(2)
C12 C11 W1 73.1(2)
C11 C12 C13 119.9(4)
C11 C12 W1 70.3(2)
C13 C12 W1 117.6(3)
C14 C13 C18 119.3(5)
C14 C13 C12 121.5(5)
C18 C13 C12 119.2(4)
C13 C14 C15 120.8(6)
C16 C15 C14 119.8(5)
C15 C16 C17 120.5(5)
C16 C17 C18 120.8(6)
C13 C18 C17 118.8(5)
C13 C18 S1 119.0(4)
C17 C18 S1 122.2(4)
P13 C131 W1 72.31(17)
C21 W2 C22 35.79(19)
C21 W2 C231 128.39(19)
C22 W2 C231 131.66(17)
C21 W2 P23 87.76(13)
C22 W2 P23 89.65(11)
C231 W2 P23 43.91(13)
C21 W2 P21 73.10(14)
C22 W2 P21 108.76(15)
C231 W2 P21 88.88(15)
P23 W2 P21 91.80(5)
C21 W2 P22 113.44(14)
C22 W2 P22 77.68(15)
C231 W2 P22 88.36(15)
P23 W2 P22 90.57(5)
P21 W2 P22 173.14(4)
C21 W2 S2 78.64(13)
C22 W2 S2 76.49(11)
C231 W2 S2 150.52(13)
P23 W2 S2 165.56(4)
P21 W2 S2 88.90(5)
P22 W2 S2 90.41(5)
C21 W2 P24 145.38(13)
C22 W2 P24 145.68(13)
C231 W2 P24 77.34(14)
P23 W2 P24 121.25(5)
P21 W2 P24 86.49(4)
P22 W2 P24 86.78(4)
S2 W2 P24 73.18(4)
C28 S2 W2 101.44(17)
C211 P21 C212 101.6(3)
C211 P21 C213 95.0(3)
C212 P21 C213 97.2(3)
C211 P21 W2 117.2(2)
C212 P21 W2 119.4(2)
C213 P21 W2 121.6(2)
C223 P22 C222 100.4(3)
C223 P22 C221 96.3(3)
C222 P22 C221 98.4(3)
C223 P22 W2 119.2(2)
C222 P22 W2 117.4(2)
C221 P22 W2 120.7(2)
C231 P23 C233 110.7(3)
C231 P23 C232 112.3(3)
C233 P23 C232 99.8(3)
C231 P23 W2 65.21(18)
C233 P23 W2 130.4(2)
C232 P23 W2 128.4(2)
C242 P24 C243 97.6(3)
C242 P24 C241 98.4(3)
C243 P24 C241 98.4(3)
C242 P24 W2 120.8(2)
C243 P24 W2 119.5(2)
C241 P24 W2 117.5(2)
C22 C21 W2 72.8(3)
C21 C22 C23 119.6(4)
C21 C22 W2 71.4(3)
C23 C22 W2 116.3(3)
C24 C23 C28 118.5(4)
C24 C23 C22 121.6(4)
C28 C23 C22 119.9(4)
C23 C24 C25 121.8(5)
C26 C25 C24 118.8(5)
C25 C26 C27 120.9(5)
C26 C27 C28 120.4(5)
C27 C28 C23 119.5(5)
C27 C28 S2 122.2(4)
C23 C28 S2 118.3(4)
P23 C231 W2 70.88(17)

loop_
_geom_bond_atom_site_label_1
_geom_bond_atom_site_label_2
_geom_bond_distance
W1 C11 2.257(4)
W1 C131 2.269(5)
W1 C12 2.293(4)
W1 P13 2.4107(12)
W1 P11 2.4596(13)
W1 P12 2.4769(13)
W1 S1 2.5763(12)
W1 P14 2.5776(13)
S1 C18 1.753(5)
P11 C112 1.836(6)
P11 C111 1.852(6)
P11 C113 1.851(6)
P12 C122 1.842(7)
P12 C121 1.843(6)
P12 C123 1.847(7)
P13 C131 1.756(5)
P13 C133 1.829(6)
P13 C132 1.836(6)
P14 C141 1.825(7)
P14 C142 1.830(7)
P14 C143 1.839(6)
C11 C12 1.430(7)
C12 C13 1.483(7)
C13 C14 1.396(7)
C13 C18 1.405(7)
C14 C15 1.399(9)
C15 C16 1.365(10)
C16 C17 1.386(9)
C17 C18 1.406(7)
W2 C21 2.254(5)
W2 C22 2.272(4)
W2 C231 2.290(5)
W2 P23 2.3837(13)
W2 P21 2.4559(13)
W2 P22 2.4855(13)
W2 S2 2.5703(13)
W2 P24 2.6042(13)
S2 C28 1.768(5)
P21 C211 1.831(6)
P21 C212 1.841(6)
P21 C213 1.853(6)
P22 C223 1.834(6)
P22 C222 1.841(5)
P22 C221 1.843(5)
P23 C231 1.750(5)
P23 C233 1.838(6)
P23 C232 1.845(6)
P24 C242 1.821(7)
P24 C243 1.827(6)
P24 C241 1.840(6)
C21 C22 1.391(8)
C22 C23 1.509(6)
C23 C24 1.392(7)
C23 C28 1.401(7)
C24 C25 1.396(7)
C25 C26 1.371(9)
C26 C27 1.386(9)
C27 C28 1.398(7)
